data_4025756
loop_
_publ_author_name
'Michael E. Jung'
'Rebecca M. Lui'

_publ_section_title
;
 Studies toward the Total Syntheses of Cucurbitacins B and D
;
_journal_name_full 'Journal of Organic Chemistry'
_journal_page_first 7146
_journal_page_last 7158
_journal_paper_doi 10.1021/jo101242e
_journal_volume 75
_journal_year 2010
_chemical_formula_moiety 'C19 H28 O2'
_chemical_formula_sum 'C19 H28 O2'
_chemical_formula_weight 288.41
_chemical_name_systematic
;
 ?
;
_space_group_IT_number 14
_symmetry_cell_setting monoclinic
_symmetry_space_group_name_Hall '-P 2yn'
_symmetry_space_group_name_H-M 'P 1 21/n 1'
_atom_sites_solution_hydrogens geom
_atom_sites_solution_primary direct
_atom_sites_solution_secondary difmap
_audit_creation_method SHELXL-97
_cell_angle_alpha 90.00
_cell_angle_beta 103.190(7)
_cell_angle_gamma 90.00
_cell_formula_units_Z 4
_cell_length_a 11.1254(10)
_cell_length_b 6.3299(7)
_cell_length_c 23.590(2)
_cell_measurement_reflns_used 1067
_cell_measurement_temperature 100(2)
_cell_measurement_theta_max 49.37
_cell_measurement_theta_min 4.10
_cell_volume 1617.4(3)
_computing_cell_refinement 'Bruker Prospector Apex2'
_computing_data_collection 'Bruker Prospector Apex2'
_computing_data_reduction 'Bruker SAINT APEX2'
_computing_molecular_graphics 'Bruker SHELXTL'
_computing_publication_material 'Bruker SHELXTL'
_computing_structure_refinement 'SHELXL-97 (Sheldrick, 1997)'
_computing_structure_solution 'SHELXS-97 (Sheldrick, 1990)'
_diffrn_ambient_temperature 100(2)
_diffrn_measured_fraction_theta_full 0.987
_diffrn_measured_fraction_theta_max 0.987
_diffrn_measurement_device_type 'CCD area detector'
_diffrn_measurement_method 'phi and omega scans'
_diffrn_radiation_monochromator 'montel mirrors'
_diffrn_radiation_source 'fine-focus sealed tube'
_diffrn_radiation_type CuK\a
_diffrn_radiation_wavelength 1.54178
_diffrn_reflns_av_R_equivalents 0.2137
_diffrn_reflns_av_sigmaI/netI 0.2152
_diffrn_reflns_limit_h_max 11
_diffrn_reflns_limit_h_min -10
_diffrn_reflns_limit_k_max 6
_diffrn_reflns_limit_k_min -6
_diffrn_reflns_limit_l_max 19
_diffrn_reflns_limit_l_min -23
_diffrn_reflns_number 6562
_diffrn_reflns_theta_full 50.64
_diffrn_reflns_theta_max 50.64
_diffrn_reflns_theta_min 3.85
_exptl_absorpt_coefficient_mu 0.577
_exptl_absorpt_correction_type none
_exptl_crystal_colour colorless
_exptl_crystal_density_diffrn 1.184
_exptl_crystal_density_method 'not measured'
_exptl_crystal_description needle
_exptl_crystal_F_000 632
_exptl_crystal_size_max 0.20
_exptl_crystal_size_mid 0.02
_exptl_crystal_size_min 0.02
_refine_diff_density_max 0.233
_refine_diff_density_min -0.249
_refine_diff_density_rms 0.061
_refine_ls_extinction_method none
_refine_ls_goodness_of_fit_ref 0.832
_refine_ls_hydrogen_treatment constr
_refine_ls_matrix_type full
_refine_ls_number_parameters 100
_refine_ls_number_reflns 1685
_refine_ls_number_restraints 0
_refine_ls_restrained_S_all 0.832
_refine_ls_R_factor_all 0.1508
_refine_ls_R_factor_gt 0.0649
_refine_ls_shift/su_max 0.000
_refine_ls_shift/su_mean 0.000
_refine_ls_structure_factor_coef Fsqd
_refine_ls_weighting_details 'calc w=1/[\s^2^(Fo^2^)+(0.0474P)^2^+0.0000P] where P=(Fo^2^+2Fc^2^)/3'
_refine_ls_weighting_scheme calc
_refine_ls_wR_factor_gt 0.1174
_refine_ls_wR_factor_ref 0.1391
_reflns_number_gt 776
_reflns_number_total 1685
_reflns_threshold_expression >2sigma(I)
_cod_data_source_file jo101242e_si_006.cif
_cod_data_source_block p21n
_cod_depositor_comments
;
The following automatic conversions were performed:

'_symmetry_cell_setting' value 'Monoclinic' changed to 'monoclinic'
according to the built-in table from CIF Core dictionary named
'cif_core.dic' version 2.4.1 from 2010-06-29.

Automatic conversion script
Id: cif_fix_values 1646 2011-03-28 12:23:43Z adriana 
;
_cod_original_cell_volume 1617.5(3)
_cod_original_sg_symbol_H-M 'P 21/n'
_cod_database_code 4025756

loop_
_symmetry_equiv_pos_as_xyz
'x, y, z'
'-x+1/2, y+1/2, -z+1/2'
'-x, -y, -z'
'x-1/2, -y-1/2, z-1/2'

loop_
_atom_site_label
_atom_site_type_symbol
_atom_site_fract_x
_atom_site_fract_y
_atom_site_fract_z
_atom_site_U_iso_or_equiv
_atom_site_adp_type
_atom_site_occupancy
_atom_site_symmetry_multiplicity
_atom_site_calc_flag
_atom_site_refinement_flags
_atom_site_disorder_assembly
_atom_site_disorder_group
O1 O 0.6215(3) 1.1018(6) 0.03607(15) 0.0278(11) Uani 1 1 d . . .
O2 O 0.8365(3) 0.2072(6) 0.20246(15) 0.0331(11) Uani 1 1 d . . .
C1 C 0.7257(4) 0.7925(8) 0.0104(2) 0.0185(15) Uiso 1 1 d . . .
C2 C 0.6463(5) 0.9170(9) 0.0446(2) 0.0211(16) Uiso 1 1 d . . .
C3 C 0.6083(4) 0.7933(8) 0.0920(2) 0.0227(16) Uiso 1 1 d . . .
H3A H 0.5537 0.6756 0.0745 0.027 Uiso 1 1 calc R . .
H3B H 0.5611 0.8860 0.1129 0.027 Uiso 1 1 calc R . .
C4 C 0.7212(4) 0.7038(8) 0.1356(2) 0.0225(15) Uiso 1 1 d . . .
H4A H 0.6933 0.6156 0.1648 0.027 Uiso 1 1 calc R . .
H4B H 0.7713 0.8214 0.1563 0.027 Uiso 1 1 calc R . .
C5 C 0.8012(4) 0.5684(8) 0.1033(2) 0.0199(15) Uiso 1 1 d . . .
H5 H 0.7449 0.4559 0.0825 0.024 Uiso 1 1 calc R . .
C6 C 0.8349(5) 0.7020(8) 0.0560(2) 0.0205(15) Uiso 1 1 d . . .
C7 C 0.9520(4) 0.7456(8) 0.0552(2) 0.0241(16) Uiso 1 1 d . . .
H7 H 0.9660 0.8343 0.0249 0.029 Uiso 1 1 calc R . .
C8 C 1.0632(4) 0.6658(8) 0.0984(2) 0.0243(16) Uiso 1 1 d . . .
H8A H 1.1238 0.7822 0.1081 0.029 Uiso 1 1 calc R . .
H8B H 1.1018 0.5521 0.0799 0.029 Uiso 1 1 calc R . .
C9 C 1.0365(4) 0.5803(8) 0.1550(2) 0.0179(14) Uiso 1 1 d . . .
H9 H 1.1048 0.4798 0.1716 0.021 Uiso 1 1 calc R . .
C10 C 0.9146(4) 0.4486(8) 0.1414(2) 0.0184(15) Uiso 1 1 d . . .
C11 C 0.8827(5) 0.3799(9) 0.1988(2) 0.0223(16) Uiso 1 1 d . . .
C12 C 0.9086(4) 0.5275(8) 0.2501(2) 0.0274(16) Uiso 1 1 d . . .
H12A H 0.9119 0.4427 0.2857 0.033 Uiso 1 1 calc R . .
H12B H 0.8378 0.6255 0.2460 0.033 Uiso 1 1 calc R . .
C13 C 1.0273(5) 0.6605(8) 0.2597(2) 0.0252(16) Uiso 1 1 d . . .
C14 C 1.0385(4) 0.7507(8) 0.2006(2) 0.0216(15) Uiso 1 1 d . . .
H14A H 0.9695 0.8501 0.1864 0.026 Uiso 1 1 calc R . .
H14B H 1.1166 0.8312 0.2060 0.026 Uiso 1 1 calc R . .
C15 C 1.1386(5) 0.5218(8) 0.2866(2) 0.0344(17) Uiso 1 1 d . . .
H15A H 1.2149 0.6020 0.2888 0.052 Uiso 1 1 calc R . .
H15B H 1.1389 0.3961 0.2625 0.052 Uiso 1 1 calc R . .
H15C H 1.1332 0.4788 0.3259 0.052 Uiso 1 1 calc R . .
C16 C 1.0193(5) 0.8418(8) 0.3019(2) 0.0368(18) Uiso 1 1 d . . .
H16A H 1.0980 0.9184 0.3112 0.055 Uiso 1 1 calc R . .
H16B H 1.0021 0.7841 0.3378 0.055 Uiso 1 1 calc R . .
H16C H 0.9530 0.9387 0.2838 0.055 Uiso 1 1 calc R . .
C17 C 0.6484(4) 0.6136(8) -0.0242(2) 0.0242(15) Uiso 1 1 d . . .
H17A H 0.6958 0.5452 -0.0494 0.036 Uiso 1 1 calc R . .
H17B H 0.5720 0.6723 -0.0482 0.036 Uiso 1 1 calc R . .
H17C H 0.6281 0.5094 0.0029 0.036 Uiso 1 1 calc R . .
C18 C 0.7639(4) 0.9418(8) -0.0333(2) 0.0282(16) Uiso 1 1 d . . .
H18A H 0.8120 1.0590 -0.0124 0.042 Uiso 1 1 calc R . .
H18B H 0.6900 0.9974 -0.0600 0.042 Uiso 1 1 calc R . .
H18C H 0.8142 0.8647 -0.0555 0.042 Uiso 1 1 calc R . .
C19 C 0.9348(5) 0.2525(8) 0.1068(2) 0.0288(16) Uiso 1 1 d . . .
H19A H 1.0077 0.1758 0.1281 0.043 Uiso 1 1 calc R . .
H19B H 0.9475 0.2957 0.0687 0.043 Uiso 1 1 calc R . .
H19C H 0.8622 0.1606 0.1014 0.043 Uiso 1 1 calc R . .

loop_
_atom_site_aniso_label
_atom_site_aniso_U_11
_atom_site_aniso_U_22
_atom_site_aniso_U_33
_atom_site_aniso_U_23
_atom_site_aniso_U_13
_atom_site_aniso_U_12
O1 0.016(2) 0.028(3) 0.044(3) 0.003(2) 0.0168(19) 0.002(2)
O2 0.027(2) 0.032(3) 0.048(3) 0.008(2) 0.025(2) -0.001(2)

loop_
_atom_type_symbol
_atom_type_description
_atom_type_scat_dispersion_real
_atom_type_scat_dispersion_imag
_atom_type_scat_source
C C 0.0181 0.0091 'International Tables Vol C Tables 4.2.6.8 and 6.1.1.4'
H H 0.0000 0.0000 'International Tables Vol C Tables 4.2.6.8 and 6.1.1.4'
O O 0.0492 0.0322 'International Tables Vol C Tables 4.2.6.8 and 6.1.1.4'

loop_
_geom_angle_atom_site_label_1
_geom_angle_atom_site_label_2
_geom_angle_atom_site_label_3
_geom_angle
_geom_angle_site_symmetry_1
_geom_angle_site_symmetry_3
_geom_angle_publ_flag
C18 C1 C17 107.8(4) . . ?
C18 C1 C6 113.9(4) . . ?
C17 C1 C6 110.7(4) . . ?
C18 C1 C2 108.5(4) . . ?
C17 C1 C2 109.7(4) . . ?
C6 C1 C2 106.2(4) . . ?
O1 C2 C3 122.5(5) . . ?
O1 C2 C1 122.9(5) . . ?
C3 C2 C1 114.6(5) . . ?
C2 C3 C4 111.3(4) . . ?
C2 C3 H3A 109.4 . . ?
C4 C3 H3A 109.4 . . ?
C2 C3 H3B 109.4 . . ?
C4 C3 H3B 109.4 . . ?
H3A C3 H3B 108.0 . . ?
C3 C4 C5 110.4(4) . . ?
C3 C4 H4A 109.6 . . ?
C5 C4 H4A 109.6 . . ?
C3 C4 H4B 109.6 . . ?
C5 C4 H4B 109.6 . . ?
H4A C4 H4B 108.1 . . ?
C6 C5 C4 108.6(4) . . ?
C6 C5 C10 113.0(4) . . ?
C4 C5 C10 117.5(4) . . ?
C6 C5 H5 105.6 . . ?
C4 C5 H5 105.6 . . ?
C10 C5 H5 105.6 . . ?
C7 C6 C5 122.2(5) . . ?
C7 C6 C1 122.0(5) . . ?
C5 C6 C1 115.8(4) . . ?
C6 C7 C8 125.2(5) . . ?
C6 C7 H7 117.4 . . ?
C8 C7 H7 117.4 . . ?
C7 C8 C9 114.7(4) . . ?
C7 C8 H8A 108.6 . . ?
C9 C8 H8A 108.6 . . ?
C7 C8 H8B 108.6 . . ?
C9 C8 H8B 108.6 . . ?
H8A C8 H8B 107.6 . . ?
C14 C9 C8 113.1(4) . . ?
C14 C9 C10 113.3(4) . . ?
C8 C9 C10 110.0(4) . . ?
C14 C9 H9 106.7 . . ?
C8 C9 H9 106.7 . . ?
C10 C9 H9 106.7 . . ?
C19 C10 C11 109.4(4) . . ?
C19 C10 C9 108.4(4) . . ?
C11 C10 C9 109.6(4) . . ?
C19 C10 C5 106.5(4) . . ?
C11 C10 C5 109.0(4) . . ?
C9 C10 C5 114.0(4) . . ?
O2 C11 C12 120.4(5) . . ?
O2 C11 C10 120.1(5) . . ?
C12 C11 C10 119.5(5) . . ?
C11 C12 C13 117.3(4) . . ?
C11 C12 H12A 108.0 . . ?
C13 C12 H12A 108.0 . . ?
C11 C12 H12B 108.0 . . ?
C13 C12 H12B 108.0 . . ?
H12A C12 H12B 107.2 . . ?
C15 C13 C16 108.6(4) . . ?
C15 C13 C14 111.3(4) . . ?
C16 C13 C14 109.8(4) . . ?
C15 C13 C12 109.4(4) . . ?
C16 C13 C12 109.3(4) . . ?
C14 C13 C12 108.4(4) . . ?
C9 C14 C13 112.8(4) . . ?
C9 C14 H14A 109.0 . . ?
C13 C14 H14A 109.0 . . ?
C9 C14 H14B 109.0 . . ?
C13 C14 H14B 109.0 . . ?
H14A C14 H14B 107.8 . . ?
C13 C15 H15A 109.5 . . ?
C13 C15 H15B 109.5 . . ?
H15A C15 H15B 109.5 . . ?
C13 C15 H15C 109.5 . . ?
H15A C15 H15C 109.5 . . ?
H15B C15 H15C 109.5 . . ?
C13 C16 H16A 109.5 . . ?
C13 C16 H16B 109.5 . . ?
H16A C16 H16B 109.5 . . ?
C13 C16 H16C 109.5 . . ?
H16A C16 H16C 109.5 . . ?
H16B C16 H16C 109.5 . . ?
C1 C17 H17A 109.5 . . ?
C1 C17 H17B 109.5 . . ?
H17A C17 H17B 109.5 . . ?
C1 C17 H17C 109.5 . . ?
H17A C17 H17C 109.5 . . ?
H17B C17 H17C 109.5 . . ?
C1 C18 H18A 109.5 . . ?
C1 C18 H18B 109.5 . . ?
H18A C18 H18B 109.5 . . ?
C1 C18 H18C 109.5 . . ?
H18A C18 H18C 109.5 . . ?
H18B C18 H18C 109.5 . . ?
C10 C19 H19A 109.5 . . ?
C10 C19 H19B 109.5 . . ?
H19A C19 H19B 109.5 . . ?
C10 C19 H19C 109.5 . . ?
H19A C19 H19C 109.5 . . ?
H19B C19 H19C 109.5 . . ?

loop_
_geom_bond_atom_site_label_1
_geom_bond_atom_site_label_2
_geom_bond_distance
_geom_bond_site_symmetry_2
_geom_bond_publ_flag
O1 C2 1.208(6) . ?
O2 C11 1.219(6) . ?
C1 C18 1.528(6) . ?
C1 C17 1.539(6) . ?
C1 C6 1.539(6) . ?
C1 C2 1.543(6) . ?
C2 C3 1.503(6) . ?
C3 C4 1.537(6) . ?
C3 H3A 0.9900 . ?
C3 H3B 0.9900 . ?
C4 C5 1.554(6) . ?
C4 H4A 0.9900 . ?
C4 H4B 0.9900 . ?
C5 C6 1.513(6) . ?
C5 C10 1.567(6) . ?
C5 H5 1.0000 . ?
C6 C7 1.337(6) . ?
C7 C8 1.500(6) . ?
C7 H7 0.9500 . ?
C8 C9 1.530(6) . ?
C8 H8A 0.9900 . ?
C8 H8B 0.9900 . ?
C9 C14 1.520(6) . ?
C9 C10 1.563(6) . ?
C9 H9 1.0000 . ?
C10 C19 1.531(6) . ?
C10 C11 1.538(6) . ?
C11 C12 1.504(6) . ?
C12 C13 1.538(6) . ?
C12 H12A 0.9900 . ?
C12 H12B 0.9900 . ?
C13 C15 1.533(6) . ?
C13 C16 1.536(6) . ?
C13 C14 1.537(6) . ?
C14 H14A 0.9900 . ?
C14 H14B 0.9900 . ?
C15 H15A 0.9800 . ?
C15 H15B 0.9800 . ?
C15 H15C 0.9800 . ?
C16 H16A 0.9800 . ?
C16 H16B 0.9800 . ?
C16 H16C 0.9800 . ?
C17 H17A 0.9800 . ?
C17 H17B 0.9800 . ?
C17 H17C 0.9800 . ?
C18 H18A 0.9800 . ?
C18 H18B 0.9800 . ?
C18 H18C 0.9800 . ?
C19 H19A 0.9800 . ?
C19 H19B 0.9800 . ?
C19 H19C 0.9800 . ?

loop_
_geom_torsion_atom_site_label_1
_geom_torsion_atom_site_label_2
_geom_torsion_atom_site_label_3
_geom_torsion_atom_site_label_4
_geom_torsion
_geom_torsion_site_symmetry_1
_geom_torsion_site_symmetry_2
_geom_torsion_site_symmetry_3
_geom_torsion_site_symmetry_4
_geom_torsion_publ_flag
C18 C1 C2 O1 0.2(7) . . . . ?
C17 C1 C2 O1 -117.3(6) . . . . ?
C6 C1 C2 O1 123.0(5) . . . . ?
C18 C1 C2 C3 -176.3(4) . . . . ?
C17 C1 C2 C3 66.2(5) . . . . ?
C6 C1 C2 C3 -53.5(5) . . . . ?
O1 C2 C3 C4 -120.0(5) . . . . ?
C1 C2 C3 C4 56.5(6) . . . . ?
C2 C3 C4 C5 -55.6(6) . . . . ?
C3 C4 C5 C6 55.2(5) . . . . ?
C3 C4 C5 C10 -175.0(4) . . . . ?
C4 C5 C6 C7 119.3(5) . . . . ?
C10 C5 C6 C7 -12.9(7) . . . . ?
C4 C5 C6 C1 -58.1(5) . . . . ?
C10 C5 C6 C1 169.6(4) . . . . ?
C18 C1 C6 C7 -2.5(7) . . . . ?
C17 C1 C6 C7 119.1(5) . . . . ?
C2 C1 C6 C7 -121.9(5) . . . . ?
C18 C1 C6 C5 174.9(4) . . . . ?
C17 C1 C6 C5 -63.5(6) . . . . ?
C2 C1 C6 C5 55.5(6) . . . . ?
C5 C6 C7 C8 2.0(8) . . . . ?
C1 C6 C7 C8 179.3(5) . . . . ?
C6 C7 C8 C9 -17.0(7) . . . . ?
C7 C8 C9 C14 -86.9(5) . . . . ?
C7 C8 C9 C10 40.9(6) . . . . ?
C14 C9 C10 C19 -166.7(4) . . . . ?
C8 C9 C10 C19 65.6(5) . . . . ?
C14 C9 C10 C11 -47.4(5) . . . . ?
C8 C9 C10 C11 -175.1(4) . . . . ?
C14 C9 C10 C5 75.0(5) . . . . ?
C8 C9 C10 C5 -52.7(5) . . . . ?
C6 C5 C10 C19 -80.7(5) . . . . ?
C4 C5 C10 C19 151.6(4) . . . . ?
C6 C5 C10 C11 161.4(4) . . . . ?
C4 C5 C10 C11 33.7(6) . . . . ?
C6 C5 C10 C9 38.7(6) . . . . ?
C4 C5 C10 C9 -89.0(5) . . . . ?
C19 C10 C11 O2 -25.0(6) . . . . ?
C9 C10 C11 O2 -143.6(5) . . . . ?
C5 C10 C11 O2 91.0(6) . . . . ?
C19 C10 C11 C12 155.2(4) . . . . ?
C9 C10 C11 C12 36.5(6) . . . . ?
C5 C10 C11 C12 -88.8(5) . . . . ?
O2 C11 C12 C13 142.7(5) . . . . ?
C10 C11 C12 C13 -37.5(7) . . . . ?
C11 C12 C13 C15 -77.2(6) . . . . ?
C11 C12 C13 C16 164.0(4) . . . . ?
C11 C12 C13 C14 44.4(6) . . . . ?
C8 C9 C14 C13 -173.1(4) . . . . ?
C10 C9 C14 C13 60.9(5) . . . . ?
C15 C13 C14 C9 64.2(5) . . . . ?
C16 C13 C14 C9 -175.4(4) . . . . ?
C12 C13 C14 C9 -56.2(5) . . . . ?
